data_4509894
loop_
_publ_author_name
'Liu, Zun-qi'
'Kubo, Kazuya'
'Noro, Shin-ichiro'
'Akutagawa, Tomoyuki'
'Nakamura, Takayoshi'

_publ_section_title
;
 Design of Crystalline Spaces for Molecular Rotations in Crystals
;
_journal_issue 2
_journal_name_full 'Crystal Growth &amp; Design'
_journal_page_first 537
_journal_paper_doi 10.1021/cg4013262
_journal_volume 14
_journal_year 2014
_chemical_formula_sum 'C16.5 H17 N0.5 Ni0.5 O3 S5'
_chemical_formula_weight 459.96
_chemical_name_systematic
;
 ?
;
_space_group_IT_number 15
_symmetry_cell_setting monoclinic
_symmetry_space_group_name_Hall '-C 2yc'
_symmetry_space_group_name_H-M 'C 1 2/c 1'
_atom_sites_solution_hydrogens geom
_atom_sites_solution_primary direct
_atom_sites_solution_secondary difmap
_audit_creation_method SHELXL-97
_cell_angle_alpha 90.00
_cell_angle_beta 132.1526(10)
_cell_angle_gamma 90.00
_cell_formula_units_Z 8
_cell_length_a 29.3260(12)
_cell_length_b 9.0664(4)
_cell_length_c 20.2033(8)
_cell_measurement_temperature 296(2)
_cell_volume 3982.3(3)
_computing_molecular_graphics 'Yadokari-XG 2009 (Wakita Nemoto et al., 2009)'
_computing_publication_material 'Yadokari-XG 2009 (Wakita,Nemoto et al., 2009)'
_computing_structure_refinement 'SHELXL-97 (Sheldrick, 1997)'
_computing_structure_solution 'SHELXS-97 (Sheldrick, 1990)'
_diffrn_ambient_temperature 296(2)
_diffrn_measured_fraction_theta_full 0.997
_diffrn_measured_fraction_theta_max 0.997
_diffrn_radiation_monochromator graphite
_diffrn_radiation_source 'fine-focus sealed tube'
_diffrn_radiation_type MoK\a
_diffrn_radiation_wavelength 0.71075
_diffrn_reflns_av_R_equivalents 0.0366
_diffrn_reflns_av_sigmaI/netI 0.0287
_diffrn_reflns_limit_h_max 37
_diffrn_reflns_limit_h_min -37
_diffrn_reflns_limit_k_max 11
_diffrn_reflns_limit_k_min -11
_diffrn_reflns_limit_l_max 26
_diffrn_reflns_limit_l_min -26
_diffrn_reflns_number 18729
_diffrn_reflns_theta_full 27.44
_diffrn_reflns_theta_max 27.44
_diffrn_reflns_theta_min 3.08
_exptl_absorpt_coefficient_mu 1.055
_exptl_absorpt_correction_T_max 0.9018
_exptl_absorpt_correction_T_min 0.6776
_exptl_crystal_density_diffrn 1.534
_exptl_crystal_density_method 'not measured'
_exptl_crystal_F_000 1900
_exptl_crystal_size_max 0.40
_exptl_crystal_size_mid 0.20
_exptl_crystal_size_min 0.10
_refine_diff_density_max 0.680
_refine_diff_density_min -0.302
_refine_diff_density_rms 0.095
_refine_ls_extinction_method none
_refine_ls_goodness_of_fit_ref 1.145
_refine_ls_hydrogen_treatment mixed
_refine_ls_matrix_type full
_refine_ls_number_parameters 236
_refine_ls_number_reflns 4534
_refine_ls_number_restraints 0
_refine_ls_restrained_S_all 1.145
_refine_ls_R_factor_all 0.0458
_refine_ls_R_factor_gt 0.0340
_refine_ls_shift/su_max 0.001
_refine_ls_shift/su_mean 0.000
_refine_ls_structure_factor_coef Fsqd
_refine_ls_weighting_details 'calc w=1/[\s^2^(Fo^2^)+(0.0404P)^2^+3.8971P] where P=(Fo^2^+2Fc^2^)/3'
_refine_ls_weighting_scheme calc
_refine_ls_wR_factor_gt 0.0778
_refine_ls_wR_factor_ref 0.1005
_reflns_number_gt 3650
_reflns_number_total 4534
_reflns_threshold_expression >2sigma(I)
_cod_data_source_file cg4013262_si_003.cif
_cod_data_source_block 4meani
_cod_original_sg_symbol_H-M 'C 2/c'
_cod_original_formula_sum 'C16.50 H17 N0.50 Ni0.50 O3 S5'
_cod_database_code 4509894

loop_
_symmetry_equiv_pos_as_xyz
'x, y, z'
'-x, y, -z+1/2'
'x+1/2, y+1/2, z'
'-x+1/2, y+1/2, -z+1/2'
'-x, -y, -z'
'x, -y, z-1/2'
'-x+1/2, -y+1/2, -z'
'x+1/2, -y+1/2, z-1/2'

loop_
_atom_site_label
_atom_site_type_symbol
_atom_site_fract_x
_atom_site_fract_y
_atom_site_fract_z
_atom_site_U_iso_or_equiv
_atom_site_adp_type
_atom_site_occupancy
_atom_site_symmetry_multiplicity
_atom_site_calc_flag
_atom_site_refinement_flags
S1 S 0.68808(3) -0.13345(9) 0.10852(6) 0.0706(2) Uani 1 1 d .
S2 S 0.78257(3) 0.04014(8) 0.27399(4) 0.04966(17) Uani 1 1 d .
S3 S 0.91472(3) 0.10501(7) 0.44471(4) 0.04551(15) Uani 1 1 d .
S4 S 1.04395(3) 0.15203(7) 0.61027(4) 0.04835(16) Uani 1 1 d .
S5 S 1.17871(3) 0.20108(8) 0.77265(5) 0.05619(18) Uani 1 1 d .
O1 O 1.01955(8) -0.34355(19) 0.63752(11) 0.0504(4) Uani 1 1 d .
O2 O 0.89801(8) -0.31984(19) 0.56930(11) 0.0488(4) Uani 1 1 d .
O3 O 0.87815(8) -0.32553(19) 0.67799(11) 0.0492(4) Uani 1 1 d .
C1 C 1.0000 0.4133(3) 0.7500 0.0401(7) Uani 1 2 d S
C2 C 0.94632(12) 0.3395(3) 0.68431(17) 0.0502(6) Uani 1 1 d .
H1 H 0.9103 0.3910 0.6401 0.060 Uiso 1 1 calc R
C3 C 0.94682(12) 0.1862(3) 0.68520(19) 0.0561(7) Uani 1 1 d .
H2 H 0.9106 0.1350 0.6413 0.067 Uiso 1 1 calc R
C4 C 1.0000 0.1088(4) 0.7500 0.0491(8) Uani 1 2 d S
C5 C 1.0000 -0.0582(4) 0.7500 0.0831(15) Uani 1 2 d S
H3 H 1.0124 -0.0935 0.7193 0.125 Uiso 0.50 1 calc PR
H4 H 0.9594 -0.0935 0.7203 0.125 Uiso 0.50 1 calc PR
H5 H 1.0282 -0.0935 0.8104 0.125 Uiso 0.50 1 calc PR
C6 C 0.96750(13) -0.4040(3) 0.55358(17) 0.0531(6) Uani 1 1 d .
H6 H 0.9597 -0.5035 0.5615 0.064 Uiso 1 1 calc R
H7 H 0.9750 -0.4078 0.5136 0.064 Uiso 1 1 calc R
C7 C 0.91347(13) -0.3073(3) 0.51536(17) 0.0526(6) Uani 1 1 d .
H8 H 0.9234 -0.2057 0.5144 0.063 Uiso 1 1 calc R
H9 H 0.8787 -0.3371 0.4545 0.063 Uiso 1 1 calc R
C8 C 0.85496(11) -0.2214(3) 0.55153(16) 0.0464(5) Uani 1 1 d .
C9 C 0.82327(13) -0.1213(3) 0.48187(19) 0.0586(7) Uani 1 1 d .
H10 H 0.8297 -0.1196 0.4426 0.070 Uiso 1 1 calc R
C10 C 0.78210(14) -0.0234(4) 0.4702(2) 0.0683(8) Uani 1 1 d .
H11 H 0.7618 0.0451 0.4240 0.082 Uiso 1 1 calc R
C11 C 0.77114(14) -0.0270(3) 0.5261(2) 0.0668(8) Uani 1 1 d .
H12 H 0.7431 0.0380 0.5176 0.080 Uiso 1 1 calc R
C12 C 0.80206(13) -0.1280(3) 0.59559(19) 0.0575(7) Uani 1 1 d .
H13 H 0.7942 -0.1310 0.6332 0.069 Uiso 1 1 calc R
C13 C 0.84438(12) -0.2243(3) 0.60956(17) 0.0466(5) Uani 1 1 d .
C14 C 0.87353(13) -0.3183(3) 0.74423(18) 0.0560(6) Uani 1 1 d .
H14 H 0.8336 -0.3544 0.7195 0.067 Uiso 1 1 calc R
H15 H 0.8778 -0.2169 0.7630 0.067 Uiso 1 1 calc R
C15 C 0.92338(13) -0.4109(3) 0.82239(18) 0.0542(6) Uani 1 1 d .
H16 H 0.9182 -0.4170 0.8650 0.065 Uiso 1 1 calc R
H17 H 0.9219 -0.5100 0.8028 0.065 Uiso 1 1 calc R
C16 C 0.76013(11) -0.0995(3) 0.19846(18) 0.0511(6) Uani 1 1 d .
C17 C 0.86191(10) 0.0061(3) 0.34797(16) 0.0414(5) Uani 1 1 d .
C18 C 1.12021(10) 0.1064(3) 0.67465(16) 0.0429(5) Uani 1 1 d .
Ni1 Ni 1.0000 0.0000 0.5000 0.03917(12) Uani 1 2 d S
N1 N 1.0000 0.5758(3) 0.7500 0.0443(6) Uani 1 2 d S
H1A H 1.0014 0.6085 0.7928 0.066 Uiso 0.50 1 calc PR
H1B H 0.9659 0.6085 0.6973 0.066 Uiso 0.50 1 calc PR
H1C H 1.0327 0.6085 0.7598 0.066 Uiso 0.50 1 calc PR

loop_
_atom_site_aniso_label
_atom_site_aniso_U_11
_atom_site_aniso_U_22
_atom_site_aniso_U_33
_atom_site_aniso_U_23
_atom_site_aniso_U_13
_atom_site_aniso_U_12
S1 0.0359(3) 0.0654(5) 0.0650(5) -0.0004(4) 0.0152(3) -0.0076(3)
S2 0.0316(3) 0.0541(4) 0.0505(4) 0.0046(3) 0.0223(3) 0.0031(2)
S3 0.0322(3) 0.0459(3) 0.0493(3) -0.0021(3) 0.0236(3) 0.0035(2)
S4 0.0349(3) 0.0493(3) 0.0520(4) -0.0062(3) 0.0255(3) 0.0018(2)
S5 0.0400(3) 0.0497(4) 0.0549(4) -0.0084(3) 0.0221(3) -0.0040(3)
O1 0.0607(10) 0.0481(10) 0.0489(10) -0.0088(8) 0.0395(9) -0.0006(8)
O2 0.0589(10) 0.0457(9) 0.0483(10) 0.0069(8) 0.0386(9) 0.0040(8)
O3 0.0617(11) 0.0441(9) 0.0488(10) 0.0064(8) 0.0399(9) 0.0075(8)
C1 0.0556(19) 0.0257(14) 0.0452(18) 0.000 0.0364(17) 0.000
C2 0.0494(13) 0.0365(12) 0.0491(14) 0.0037(11) 0.0267(12) 0.0039(10)
C3 0.0507(14) 0.0364(13) 0.0603(16) -0.0061(11) 0.0287(13) -0.0073(11)
C4 0.059(2) 0.0309(16) 0.059(2) 0.000 0.0402(19) 0.000
C5 0.085(3) 0.0284(19) 0.107(4) 0.000 0.053(3) 0.000
C6 0.0683(17) 0.0499(14) 0.0455(14) -0.0083(12) 0.0400(14) -0.0021(13)
C7 0.0647(16) 0.0544(15) 0.0425(13) -0.0004(11) 0.0375(13) -0.0025(13)
C8 0.0491(13) 0.0421(13) 0.0455(13) 0.0027(10) 0.0308(12) -0.0039(10)
C9 0.0559(15) 0.0643(17) 0.0545(16) 0.0159(13) 0.0366(14) 0.0035(13)
C10 0.0602(17) 0.0624(18) 0.0675(19) 0.0241(15) 0.0368(16) 0.0110(14)
C11 0.0605(17) 0.0563(17) 0.073(2) 0.0098(15) 0.0401(17) 0.0132(14)
C12 0.0581(16) 0.0535(16) 0.0590(16) 0.0017(13) 0.0385(14) 0.0051(13)
C13 0.0494(13) 0.0373(12) 0.0462(13) 0.0009(10) 0.0293(12) -0.0019(10)
C14 0.0632(16) 0.0636(17) 0.0554(16) 0.0040(13) 0.0457(15) 0.0046(13)
C15 0.0672(16) 0.0553(16) 0.0551(15) 0.0076(12) 0.0472(15) -0.0004(13)
C16 0.0376(12) 0.0464(13) 0.0545(15) 0.0065(12) 0.0249(12) -0.0031(10)
C17 0.0314(10) 0.0421(12) 0.0427(12) 0.0050(10) 0.0215(10) 0.0010(9)
C18 0.0336(10) 0.0415(12) 0.0426(12) 0.0016(10) 0.0211(10) -0.0022(9)
Ni1 0.02878(19) 0.0394(2) 0.0437(2) 0.00049(17) 0.02202(19) 0.00042(16)
N1 0.0635(18) 0.0277(13) 0.0497(16) 0.000 0.0413(15) 0.000

loop_
_atom_type_symbol
_atom_type_description
_atom_type_scat_dispersion_real
_atom_type_scat_dispersion_imag
_atom_type_scat_source
C C 0.0033 0.0016 'International Tables Vol C Tables 4.2.6.8 and 6.1.1.4'
H H 0.0000 0.0000 'International Tables Vol C Tables 4.2.6.8 and 6.1.1.4'
N N 0.0061 0.0033 'International Tables Vol C Tables 4.2.6.8 and 6.1.1.4'
O O 0.0106 0.0060 'International Tables Vol C Tables 4.2.6.8 and 6.1.1.4'
S S 0.1246 0.1234 'International Tables Vol C Tables 4.2.6.8 and 6.1.1.4'
Ni Ni 0.3393 1.1124 'International Tables Vol C Tables 4.2.6.8 and 6.1.1.4'

loop_
_geom_angle_atom_site_label_1
_geom_angle_atom_site_label_2
_geom_angle_atom_site_label_3
_geom_angle
_geom_angle_site_symmetry_1
_geom_angle_site_symmetry_3
C16 S2 C17 97.16(12) . .
C17 S3 Ni1 101.84(8) . .
C18 S4 Ni1 101.49(9) . .
C16 S5 C18 97.35(12) 5_756 .
C15 O1 C6 115.13(19) 2_756 .
C8 O2 C7 116.71(19) . .
C13 O3 C14 116.86(19) . .
C2 C1 C2 121.6(3) . 2_756
C2 C1 N1 119.18(15) . .
C2 C1 N1 119.18(15) 2_756 .
C1 C2 C3 118.7(2) . .
C4 C3 C2 121.1(3) . .
C3 C4 C3 118.8(3) 2_756 .
C3 C4 C5 120.62(16) 2_756 .
C3 C4 C5 120.62(16) . .
O1 C6 C7 107.8(2) . .
O2 C7 C6 109.0(2) . .
O2 C8 C9 124.1(2) . .
O2 C8 C13 116.6(2) . .
C9 C8 C13 119.3(2) . .
C8 C9 C10 120.5(3) . .
C11 C10 C9 120.4(3) . .
C10 C11 C12 119.7(3) . .
C13 C12 C11 120.7(3) . .
O3 C13 C12 124.6(2) . .
O3 C13 C8 116.1(2) . .
C12 C13 C8 119.3(2) . .
O3 C14 C15 108.8(2) . .
O1 C15 C14 107.7(2) 2_756 .
S1 C16 S5 122.96(17) . 5_756
S1 C16 S2 123.74(16) . .
S5 C16 S2 113.29(14) 5_756 .
C18 C17 S3 121.13(17) 5_756 .
C18 C17 S2 115.85(18) 5_756 .
S3 C17 S2 123.01(14) . .
C17 C18 S4 121.71(18) 5_756 .
C17 C18 S5 116.35(17) 5_756 .
S4 C18 S5 121.95(15) . .
S3 Ni1 S3 180.00(4) . 5_756
S3 Ni1 S4 86.24(2) . .
S3 Ni1 S4 93.76(2) 5_756 .
S3 Ni1 S4 93.76(2) . 5_756
S3 Ni1 S4 86.24(2) 5_756 5_756
S4 Ni1 S4 179.999(1) . 5_756

loop_
_geom_bond_atom_site_label_1
_geom_bond_atom_site_label_2
_geom_bond_distance
_geom_bond_site_symmetry_2
S1 C16 1.645(3) .
S2 C16 1.736(3) .
S2 C17 1.753(2) .
S3 C17 1.720(2) .
S3 Ni1 2.1586(5) .
S4 C18 1.721(2) .
S4 Ni1 2.1611(6) .
S5 C16 1.733(3) 5_756
S5 C18 1.744(2) .
O1 C15 1.418(3) 2_756
O1 C6 1.426(3) .
O2 C8 1.382(3) .
O2 C7 1.439(3) .
O3 C13 1.377(3) .
O3 C14 1.434(3) .
C1 C2 1.372(3) .
C1 C2 1.372(3) 2_756
C1 N1 1.473(4) .
C2 C3 1.390(4) .
C3 C4 1.378(3) .
C4 C3 1.378(3) 2_756
C4 C5 1.514(5) .
C6 C7 1.495(4) .
C8 C9 1.383(4) .
C8 C13 1.400(3) .
C9 C10 1.385(4) .
C10 C11 1.366(5) .
C11 C12 1.387(4) .
C12 C13 1.383(4) .
C14 C15 1.496(4) .
C15 O1 1.418(3) 2_756
C16 S5 1.733(3) 5_756
C17 C18 1.359(3) 5_756
C18 C17 1.359(3) 5_756
Ni1 S3 2.1587(5) 5_756
Ni1 S4 2.1612(6) 5_756

loop_
_geom_torsion_atom_site_label_1
_geom_torsion_atom_site_label_2
_geom_torsion_atom_site_label_3
_geom_torsion_atom_site_label_4
_geom_torsion
_geom_torsion_site_symmetry_1
_geom_torsion_site_symmetry_4
C2 C1 C2 C3 0.25(19) 2_756 .
N1 C1 C2 C3 -179.75(19) . .
C1 C2 C3 C4 -0.5(4) . .
C2 C3 C4 C3 0.3(2) . 2_756
C2 C3 C4 C5 -179.7(2) . .
C15 O1 C6 C7 -172.0(2) 2_756 .
C8 O2 C7 C6 170.6(2) . .
O1 C6 C7 O2 -67.8(3) . .
C7 O2 C8 C9 5.0(4) . .
C7 O2 C8 C13 -174.0(2) . .
O2 C8 C9 C10 -178.1(3) . .
C13 C8 C9 C10 0.9(4) . .
C8 C9 C10 C11 -1.6(5) . .
C9 C10 C11 C12 0.8(5) . .
C10 C11 C12 C13 0.6(5) . .
C14 O3 C13 C12 -7.0(4) . .
C14 O3 C13 C8 172.7(2) . .
C11 C12 C13 O3 178.4(3) . .
C11 C12 C13 C8 -1.3(4) . .
O2 C8 C13 O3 -0.1(3) . .
C9 C8 C13 O3 -179.2(2) . .
O2 C8 C13 C12 179.7(2) . .
C9 C8 C13 C12 0.6(4) . .
C13 O3 C14 C15 -167.1(2) . .
O3 C14 C15 O1 66.5(3) . 2_756
C17 S2 C16 S1 179.36(17) . .
C17 S2 C16 S5 -0.32(17) . 5_756
Ni1 S3 C17 C18 0.2(2) . 5_756
Ni1 S3 C17 S2 178.97(13) . .
C16 S2 C17 C18 0.7(2) . 5_756
C16 S2 C17 S3 -178.12(16) . .
Ni1 S4 C18 C17 -3.0(2) . 5_756
Ni1 S4 C18 S5 177.36(13) . .
C16 S5 C18 C17 -0.5(2) 5_756 5_756
C16 S5 C18 S4 179.15(16) 5_756 .
C17 S3 Ni1 S3 139(33) . 5_756
C17 S3 Ni1 S4 -178.71(8) . .
C17 S3 Ni1 S4 1.29(8) . 5_756
C18 S4 Ni1 S3 -177.85(9) . .
C18 S4 Ni1 S3 2.15(9) . 5_756
C18 S4 Ni1 S4 -85(42) . 5_756
